data_1505273
loop_
_publ_author_name
'Souweha, Michael Santos'
'Arab, Akram'
'ApSimon, Megan'
'Fallis, Alex G.'

_publ_section_title
;
 Diene-transmissive cycloadditions: control of monocycloaddition by
 self-assembly on a Lewis acid template.
;
_journal_issue 4
_journal_name_full 'Organic letters'
_journal_page_first 615
_journal_page_last 618
_journal_paper_doi 10.1021/ol062869d
_journal_volume 9
_journal_year 2007
_chemical_formula_sum 'C16 H19 N O4'
_chemical_formula_weight 289.32
_chemical_name_systematic
;
  ?
;
_space_group_IT_number 61
_symmetry_cell_setting orthorhombic
_symmetry_space_group_name_Hall '-P 2ac 2ab'
_symmetry_space_group_name_H-M 'P b c a'
_atom_sites_solution_hydrogens geom
_atom_sites_solution_primary direct
_atom_sites_solution_secondary difmap
_audit_creation_method SHELXL-97
_cell_angle_alpha 90.00
_cell_angle_beta 90.00
_cell_angle_gamma 90.00
_cell_formula_units_Z 8
_cell_length_a 10.9278(12)
_cell_length_b 10.6803(11)
_cell_length_c 24.621(3)
_cell_measurement_reflns_used 967
_cell_measurement_temperature 203(2)
_cell_measurement_theta_max 24.76
_cell_measurement_theta_min 2.48
_cell_volume 2873.6(6)
_computing_cell_refinement 'SMART, Bruker (2000)'
_computing_data_collection 'SMART, Bruker (2000)'
_computing_data_reduction 'XPREP, Bruker (2000)'
_computing_molecular_graphics 'SHELXTL, Bruker (2000)'
_computing_publication_material 'SHELXTL, Bruker (2000)'
_computing_structure_refinement 'SHELXL-97 (Sheldrick, 1997)'
_computing_structure_solution 'SHELXS-97 (Sheldrick, 1990)'
_diffrn_ambient_temperature 203(2)
_diffrn_measured_fraction_theta_full 0.972
_diffrn_measured_fraction_theta_max 0.972
_diffrn_measurement_device_type 'CCD area detector'
_diffrn_measurement_method 'phi and omega scans'
_diffrn_radiation_monochromator graphite
_diffrn_radiation_source 'fine-focus sealed tube'
_diffrn_radiation_type MoK\a
_diffrn_radiation_wavelength 0.71073
_diffrn_reflns_av_R_equivalents 0.0505
_diffrn_reflns_av_sigmaI/netI 0.0314
_diffrn_reflns_limit_h_max 12
_diffrn_reflns_limit_h_min -12
_diffrn_reflns_limit_k_max 12
_diffrn_reflns_limit_k_min -12
_diffrn_reflns_limit_l_max 29
_diffrn_reflns_limit_l_min -28
_diffrn_reflns_number 19319
_diffrn_reflns_theta_full 24.84
_diffrn_reflns_theta_max 24.84
_diffrn_reflns_theta_min 2.49
_diffrn_standards_decay_% <1
_exptl_absorpt_coefficient_mu 0.096
_exptl_absorpt_correction_T_max 0.9764
_exptl_absorpt_correction_T_min 0.9625
_exptl_absorpt_correction_type multi-scan
_exptl_absorpt_process_details 'SADABS, Bruker (2000)'
_exptl_crystal_colour colorless
_exptl_crystal_density_diffrn 1.338
_exptl_crystal_density_meas ?
_exptl_crystal_density_method 'not measured'
_exptl_crystal_description block
_exptl_crystal_F_000 1232
_exptl_crystal_size_max 0.40
_exptl_crystal_size_mid 0.25
_exptl_crystal_size_min 0.25
_refine_diff_density_max 0.242
_refine_diff_density_min -0.164
_refine_diff_density_rms 0.046
_refine_ls_extinction_method none
_refine_ls_goodness_of_fit_ref 1.041
_refine_ls_hydrogen_treatment constr
_refine_ls_matrix_type full
_refine_ls_number_parameters 190
_refine_ls_number_reflns 2415
_refine_ls_number_restraints 0
_refine_ls_restrained_S_all 1.041
_refine_ls_R_factor_all 0.0642
_refine_ls_R_factor_gt 0.0401
_refine_ls_shift/su_max 0.001
_refine_ls_shift/su_mean 0.001
_refine_ls_structure_factor_coef Fsqd
_refine_ls_weighting_details 'calc w=1/[\s^2^(Fo^2^)+(0.0586P)^2^+0.8387P] where P=(Fo^2^+2Fc^2^)/3'
_refine_ls_weighting_scheme calc
_refine_ls_wR_factor_gt 0.0977
_refine_ls_wR_factor_ref 0.1150
_reflns_number_gt 1776
_reflns_number_total 2415
_reflns_threshold_expression >2sigma(I)
_cod_data_source_file ol062869dsi20061129_124433.cif
_cod_data_source_block af05a
_cod_depositor_comments
;
The following automatic conversions were performed:

'_symmetry_cell_setting' value 'Orthorhombic' changed to
'orthorhombic' according to
/home/saulius/struct/CIF-dictionaries/cif_core.dic dictionary named
'cif_core.dic' version 2.4.1 from 2010-06-29.

Automatic conversion script
Id: cif_fix_values 1715 2011-07-08 13:25:40Z adriana 

The following automatic conversions were performed:

'_exptl_crystal_density_meas' value 'n/a' was changed to '?' - the
value is perceived as not measured.

Automatic conversion script
Id: cif_fix_values 3008 2015-01-20 13:52:24Z robertas 
;
_cod_original_cell_volume 2873.6(5)
_cod_original_sg_symbol_H-M Pbca
_cod_database_code 1505273

loop_
_symmetry_equiv_pos_as_xyz
'x, y, z'
'-x+1/2, -y, z+1/2'
'-x, y+1/2, -z+1/2'
'x+1/2, -y+1/2, -z'
'-x, -y, -z'
'x-1/2, y, -z-1/2'
'x, -y-1/2, z-1/2'
'-x-1/2, y-1/2, z'

loop_
_atom_site_label
_atom_site_type_symbol
_atom_site_fract_x
_atom_site_fract_y
_atom_site_fract_z
_atom_site_U_iso_or_equiv
_atom_site_adp_type
_atom_site_occupancy
_atom_site_symmetry_multiplicity
_atom_site_calc_flag
_atom_site_refinement_flags
O1 O 0.72990(13) 0.07637(14) 0.83417(6) 0.0446(4) Uani 1 1 d .
O2 O 0.38767(13) -0.14177(14) 0.79007(6) 0.0439(4) Uani 1 1 d .
O3 O 0.03019(17) 0.21284(19) 0.96743(8) 0.0702(6) Uani 1 1 d .
O4 O 0.12668(15) 0.0865(2) 1.02350(6) 0.0659(6) Uani 1 1 d .
N1 N 0.57143(14) -0.05544(14) 0.81428(7) 0.0326(4) Uani 1 1 d .
C1 C 0.62376(18) 0.06102(18) 0.82137(7) 0.0314(5) Uani 1 1 d .
C2 C 0.52825(18) 0.15974(18) 0.81117(8) 0.0323(5) Uani 1 1 d .
H2A H 0.5531 0.2120 0.7799 0.039 Uiso 1 1 calc R
C3 C 0.41128(17) 0.08583(18) 0.79664(7) 0.0298(4) Uani 1 1 d .
H3A H 0.3866 0.1062 0.7590 0.036 Uiso 1 1 calc R
C4 C 0.44951(18) -0.04968(18) 0.79952(7) 0.0306(5) Uani 1 1 d .
C5 C 0.51392(18) 0.2431(2) 0.86221(9) 0.0401(5) Uani 1 1 d .
H5A H 0.5947 0.2701 0.8749 0.048 Uiso 1 1 calc R
H5B H 0.4662 0.3179 0.8531 0.048 Uiso 1 1 calc R
C6 C 0.45056(18) 0.17145(19) 0.90619(8) 0.0355(5) Uani 1 1 d .
H6A H 0.4814 0.1716 0.9418 0.043 Uiso 1 1 calc R
C7 C 0.35017(16) 0.10771(17) 0.89403(7) 0.0285(4) Uani 1 1 d .
C8 C 0.30474(17) 0.11767(18) 0.83586(7) 0.0293(4) Uani 1 1 d .
H8A H 0.2861 0.2073 0.8299 0.035 Uiso 1 1 calc R
C9 C 0.28088(17) 0.0193(2) 0.93083(8) 0.0329(5) Uani 1 1 d .
H9A H 0.2964 -0.0661 0.9168 0.039 Uiso 1 1 calc R
C10 C 0.13914(17) 0.0400(2) 0.92739(8) 0.0339(5) Uani 1 1 d .
H10A H 0.1009 -0.0431 0.9328 0.041 Uiso 1 1 calc R
C11 C 0.09651(18) 0.0866(2) 0.87195(8) 0.0366(5) Uani 1 1 d .
H11A H 0.0152 0.0523 0.8641 0.044 Uiso 1 1 calc R
H11B H 0.0898 0.1780 0.8727 0.044 Uiso 1 1 calc R
C12 C 0.18465(17) 0.0480(2) 0.82710(8) 0.0346(5) Uani 1 1 d .
H12A H 0.1503 0.0693 0.7915 0.041 Uiso 1 1 calc R
H12B H 0.1986 -0.0426 0.8283 0.041 Uiso 1 1 calc R
C13 C 0.3235(2) 0.0195(3) 0.98996(9) 0.0519(6) Uani 1 1 d .
H13A H 0.3890 -0.0422 0.9947 0.062 Uiso 1 1 calc R
H13B H 0.3563 0.1022 0.9993 0.062 Uiso 1 1 calc R
C14 C 0.2180(2) -0.0116(3) 1.02737(9) 0.0650(8) Uani 1 1 d .
H14A H 0.1820 -0.0921 1.0170 0.078 Uiso 1 1 calc R
H14B H 0.2474 -0.0184 1.0649 0.078 Uiso 1 1 calc R
C15 C 0.0943(2) 0.1220(2) 0.97284(9) 0.0486(6) Uani 1 1 d .
C16 C 0.6405(2) -0.1713(2) 0.82072(11) 0.0505(6) Uani 1 1 d .
H16A H 0.5874 -0.2422 0.8137 0.076 Uiso 1 1 calc R
H16B H 0.6718 -0.1765 0.8575 0.076 Uiso 1 1 calc R
H16C H 0.7083 -0.1722 0.7953 0.076 Uiso 1 1 calc R

loop_
_atom_site_aniso_label
_atom_site_aniso_U_11
_atom_site_aniso_U_22
_atom_site_aniso_U_33
_atom_site_aniso_U_23
_atom_site_aniso_U_13
_atom_site_aniso_U_12
O1 0.0356(9) 0.0425(9) 0.0556(9) -0.0003(7) -0.0014(7) -0.0046(7)
O2 0.0416(8) 0.0356(9) 0.0545(10) -0.0142(7) 0.0039(7) -0.0046(7)
O3 0.0590(11) 0.0771(14) 0.0745(13) -0.0308(10) 0.0097(9) 0.0199(10)
O4 0.0486(10) 0.1139(16) 0.0353(9) -0.0162(9) 0.0119(7) -0.0050(10)
N1 0.0337(9) 0.0251(9) 0.0391(9) -0.0016(7) 0.0032(7) 0.0008(7)
C1 0.0341(11) 0.0329(12) 0.0271(10) -0.0003(8) 0.0059(8) -0.0038(8)
C2 0.0378(11) 0.0277(11) 0.0314(10) 0.0040(8) 0.0066(8) -0.0027(9)
C3 0.0352(11) 0.0311(11) 0.0231(9) 0.0025(8) 0.0001(8) 0.0003(8)
C4 0.0344(11) 0.0318(12) 0.0254(10) -0.0042(8) 0.0068(8) -0.0001(9)
C5 0.0368(11) 0.0320(12) 0.0516(13) -0.0094(10) 0.0070(10) -0.0050(9)
C6 0.0319(10) 0.0430(13) 0.0317(10) -0.0124(9) 0.0022(8) -0.0004(9)
C7 0.0272(10) 0.0293(11) 0.0290(10) -0.0055(8) 0.0027(8) 0.0045(8)
C8 0.0323(10) 0.0251(10) 0.0306(10) 0.0006(8) -0.0002(8) 0.0038(8)
C9 0.0300(10) 0.0398(12) 0.0289(10) -0.0008(8) 0.0019(8) 0.0010(9)
C10 0.0270(10) 0.0387(12) 0.0359(11) -0.0054(9) 0.0030(8) -0.0030(8)
C11 0.0291(10) 0.0401(12) 0.0407(12) -0.0018(9) -0.0046(8) 0.0031(9)
C12 0.0321(11) 0.0431(13) 0.0286(10) -0.0007(9) -0.0058(8) 0.0031(9)
C13 0.0379(12) 0.0840(19) 0.0338(12) 0.0077(12) -0.0004(9) -0.0048(12)
C14 0.0496(15) 0.115(2) 0.0306(12) 0.0110(13) 0.0013(10) -0.0108(16)
C15 0.0332(12) 0.0667(17) 0.0459(14) -0.0143(12) 0.0084(10) -0.0069(12)
C16 0.0429(13) 0.0338(13) 0.0747(17) -0.0036(11) 0.0024(12) 0.0079(10)

loop_
_atom_type_symbol
_atom_type_description
_atom_type_scat_dispersion_real
_atom_type_scat_dispersion_imag
_atom_type_scat_source
C C 0.0033 0.0016 'International Tables Vol C Tables 4.2.6.8 and 6.1.1.4'
H H 0.0000 0.0000 'International Tables Vol C Tables 4.2.6.8 and 6.1.1.4'
N N 0.0061 0.0033 'International Tables Vol C Tables 4.2.6.8 and 6.1.1.4'
O O 0.0106 0.0060 'International Tables Vol C Tables 4.2.6.8 and 6.1.1.4'

loop_
_geom_angle_atom_site_label_1
_geom_angle_atom_site_label_2
_geom_angle_atom_site_label_3
_geom_angle
C15 O4 C14 116.34(17)
C1 N1 C4 113.11(16)
C1 N1 C16 122.45(17)
C4 N1 C16 124.43(17)
O1 C1 N1 123.43(18)
O1 C1 C2 127.73(18)
N1 C1 C2 108.85(17)
C1 C2 C3 104.75(15)
C1 C2 C5 109.74(16)
C3 C2 C5 113.48(15)
C4 C3 C2 104.50(15)
C4 C3 C8 112.91(15)
C2 C3 C8 111.42(15)
O2 C4 N1 123.37(18)
O2 C4 C3 127.84(18)
N1 C4 C3 108.79(16)
C6 C5 C2 109.87(16)
C7 C6 C5 118.84(18)
C6 C7 C9 126.87(17)
C6 C7 C8 116.58(17)
C9 C7 C8 116.42(16)
C7 C8 C12 112.37(15)
C7 C8 C3 109.04(15)
C12 C8 C3 116.84(16)
C7 C9 C13 114.66(17)
C7 C9 C10 112.01(16)
C13 C9 C10 110.63(16)
C15 C10 C11 112.12(18)
C15 C10 C9 111.36(17)
C11 C10 C9 113.33(15)
C12 C11 C10 111.58(16)
C11 C12 C8 108.09(16)
C14 C13 C9 110.34(18)
O4 C14 C13 109.0(2)
O3 C15 O4 118.7(2)
O3 C15 C10 125.2(2)
O4 C15 C10 116.0(2)

loop_
_geom_bond_atom_site_label_1
_geom_bond_atom_site_label_2
_geom_bond_distance
O1 C1 1.213(2)
O2 C4 1.216(2)
O3 C15 1.204(3)
O4 C15 1.351(3)
O4 C14 1.451(3)
N1 C1 1.380(3)
N1 C4 1.382(3)
N1 C16 1.458(3)
C1 C2 1.505(3)
C2 C3 1.544(3)
C2 C5 1.548(3)
C3 C4 1.508(3)
C3 C8 1.550(3)
C5 C6 1.496(3)
C6 C7 1.325(3)
C7 C9 1.512(3)
C7 C8 1.520(2)
C8 C12 1.524(3)
C9 C13 1.529(3)
C9 C10 1.567(3)
C10 C15 1.503(3)
C10 C11 1.526(3)
C11 C12 1.522(3)
C13 C14 1.513(3)

loop_
_geom_torsion_atom_site_label_1
_geom_torsion_atom_site_label_2
_geom_torsion_atom_site_label_3
_geom_torsion_atom_site_label_4
_geom_torsion
C4 N1 C1 O1 -179.76(18)
C16 N1 C1 O1 -1.1(3)
C4 N1 C1 C2 0.7(2)
C16 N1 C1 C2 179.40(18)
O1 C1 C2 C3 -179.78(19)
N1 C1 C2 C3 -0.30(19)
O1 C1 C2 C5 -57.6(3)
N1 C1 C2 C5 121.85(16)
C1 C2 C3 C4 -0.18(18)
C5 C2 C3 C4 -119.87(17)
C1 C2 C3 C8 122.05(16)
C5 C2 C3 C8 2.4(2)
C1 N1 C4 O2 178.19(17)
C16 N1 C4 O2 -0.4(3)
C1 N1 C4 C3 -0.9(2)
C16 N1 C4 C3 -179.49(18)
C2 C3 C4 O2 -178.38(18)
C8 C3 C4 O2 60.4(2)
C2 C3 C4 N1 0.61(18)
C8 C3 C4 N1 -120.64(17)
C1 C2 C5 C6 -72.0(2)
C3 C2 C5 C6 44.8(2)
C2 C5 C6 C7 -47.2(2)
C5 C6 C7 C9 173.12(18)
C5 C6 C7 C8 -2.4(3)
C6 C7 C8 C12 -176.26(17)
C9 C7 C8 C12 7.7(2)
C6 C7 C8 C3 52.5(2)
C9 C7 C8 C3 -123.50(17)
C4 C3 C8 C7 67.8(2)
C2 C3 C8 C7 -49.4(2)
C4 C3 C8 C12 -61.0(2)
C2 C3 C8 C12 -178.20(16)
C6 C7 C9 C13 8.8(3)
C8 C7 C9 C13 -175.61(17)
C6 C7 C9 C10 136.0(2)
C8 C7 C9 C10 -48.5(2)
C7 C9 C10 C15 -97.2(2)
C13 C9 C10 C15 32.0(3)
C7 C9 C10 C11 30.3(2)
C13 C9 C10 C11 159.55(19)
C15 C10 C11 C12 152.68(17)
C9 C10 C11 C12 25.6(2)
C10 C11 C12 C8 -67.0(2)
C7 C8 C12 C11 49.0(2)
C3 C8 C12 C11 176.17(16)
C7 C9 C13 C14 150.1(2)
C10 C9 C13 C14 22.3(3)
C15 O4 C14 C13 47.8(3)
C9 C13 C14 O4 -64.3(3)
C14 O4 C15 O3 -171.2(2)
C14 O4 C15 C10 10.9(3)
C11 C10 C15 O3 1.4(3)
C9 C10 C15 O3 129.6(2)
C11 C10 C15 O4 179.19(18)
C9 C10 C15 O4 -52.6(2)
